data_7125894
loop_
_publ_author_name
'Liu, Jiao'
'Yang, Guo-Ping'
'Jin, Jing'
'Wu, Dan'
'Ma, Lu-Fang'
'Wang, Yao-Yu'

_publ_section_title
;
 A first new porous d-p HMOF material with multiple active sites for
 excellent CO<sub>2</sub> capture and catalysis.
;
_journal_issue 16
_journal_name_full 'Chemical communications (Cambridge, England)'
_journal_page_first 2395
_journal_page_last 2398
_journal_paper_doi 10.1039/c9cc09664g
_journal_volume 56
_journal_year 2020
_chemical_formula_sum 'C22 H14 N4 O9 Pb Zn'
_chemical_formula_weight 750.93
_space_group_crystal_system triclinic
_space_group_IT_number 2
_space_group_name_Hall '-P 1'
_space_group_name_H-M_alt 'P -1'
_atom_sites_solution_hydrogens mixed
_audit_creation_method SHELXL-2014/7
_audit_update_record
;
2019-10-24 deposited with the CCDC.	2020-01-24 downloaded from the CCDC.
;
_cell_angle_alpha 112.5250(10)
_cell_angle_beta 91.2160(10)
_cell_angle_gamma 95.0110(10)
_cell_formula_units_Z 2
_cell_length_a 10.1986(4)
_cell_length_b 12.0740(5)
_cell_length_c 13.1106(6)
_cell_measurement_reflns_used 9854
_cell_measurement_temperature 298(2)
_cell_measurement_theta_max 25.452
_cell_measurement_theta_min 2.543
_cell_volume 1482.93(11)
_computing_structure_refinement 'SHELXL-2014/7 (Sheldrick, 2014)'
_diffrn_ambient_temperature 298(2)
_diffrn_measured_fraction_theta_full 0.998
_diffrn_measured_fraction_theta_max 0.998
_diffrn_measurement_device_type \w
_diffrn_radiation_type MoK\a
_diffrn_radiation_wavelength 0.71073
_diffrn_reflns_av_R_equivalents 0.0368
_diffrn_reflns_av_unetI/netI 0.0233
_diffrn_reflns_Laue_measured_fraction_full 0.998
_diffrn_reflns_Laue_measured_fraction_max 0.998
_diffrn_reflns_limit_h_max 12
_diffrn_reflns_limit_h_min -12
_diffrn_reflns_limit_k_max 14
_diffrn_reflns_limit_k_min -14
_diffrn_reflns_limit_l_max 15
_diffrn_reflns_limit_l_min -15
_diffrn_reflns_number 33680
_diffrn_reflns_point_group_measured_fraction_full 0.998
_diffrn_reflns_point_group_measured_fraction_max 0.998
_diffrn_reflns_theta_full 24.998
_diffrn_reflns_theta_max 24.998
_diffrn_reflns_theta_min 2.544
_exptl_absorpt_coefficient_mu 6.527
_exptl_absorpt_correction_T_max 0.521
_exptl_absorpt_correction_T_min 0.321
_exptl_absorpt_correction_type multi-scan
_exptl_absorpt_process_details sadabs
_exptl_crystal_colour colorless
_exptl_crystal_density_diffrn 1.682
_exptl_crystal_description block
_exptl_crystal_F_000 716
_exptl_crystal_size_max 0.210
_exptl_crystal_size_mid 0.150
_exptl_crystal_size_min 0.100
_platon_squeeze_details
;
;
_refine_diff_density_max 0.834
_refine_diff_density_min -0.901
_refine_diff_density_rms 0.118
_refine_ls_extinction_method none
_refine_ls_goodness_of_fit_ref 1.026
_refine_ls_hydrogen_treatment constr
_refine_ls_matrix_type full
_refine_ls_number_parameters 334
_refine_ls_number_reflns 5217
_refine_ls_number_restraints 6
_refine_ls_restrained_S_all 1.065
_refine_ls_R_factor_all 0.0217
_refine_ls_R_factor_gt 0.0204
_refine_ls_shift/su_max 0.001
_refine_ls_shift/su_mean 0.000
_refine_ls_structure_factor_coef Fsqd
_refine_ls_weighting_details 'w=1/[\s^2^(Fo^2^)+(0.0489P)^2^+0.3503P] where P=(Fo^2^+2Fc^2^)/3'
_refine_ls_weighting_scheme calc
_refine_ls_wR_factor_gt 0.0656
_refine_ls_wR_factor_ref 0.0664
_reflns_Friedel_coverage 0.000
_reflns_number_gt 4986
_reflns_number_total 5217
_reflns_threshold_expression 'I > 2\s(I)'
_cod_data_source_file c9cc09664g2.cif
_cod_data_source_block 2
_cod_depositor_comments 'Adding full bibliography for 7125893--7125894.cif.'
_cod_database_code 7125894
_shelx_shelxl_version_number 2014/7
_shelx_space_group_comment
;
The symmetry employed for this shelxl refinement is uniquely defined
by the following loop, which should always be used as a source of
symmetry information in preference to the above space-group names.
They are only intended as comments.
;
_shelx_estimated_absorpt_t_min 0.341
_shelx_estimated_absorpt_t_max 0.561

loop_
_space_group_symop_operation_xyz
'x, y, z'
'-x, -y, -z'

loop_
_atom_site_label
_atom_site_type_symbol
_atom_site_fract_x
_atom_site_fract_y
_atom_site_fract_z
_atom_site_U_iso_or_equiv
_atom_site_adp_type
_atom_site_occupancy
_atom_site_site_symmetry_order
_atom_site_calc_flag
_atom_site_refinement_flags_posn
_atom_site_refinement_flags_adp
Pb1 Pb 0.05396(2) 0.63465(2) 0.16306(2) 0.03147(7) Uani 1 1 d . .
Zn1 Zn 0.26639(4) 0.96803(4) 0.39760(3) 0.03063(10) Uani 1 1 d . .
O1 O 0.3954(2) 0.9025(2) 0.2905(2) 0.0374(6) Uani 1 1 d . .
O2 O 0.2526(2) 0.8030(2) 0.1454(2) 0.0414(6) Uani 1 1 d . .
O3 O 0.8605(3) 0.5131(3) 0.0093(2) 0.0524(8) Uani 1 1 d . .
O4 O 0.7493(3) 0.4737(3) -0.1471(2) 0.0502(7) Uani 1 1 d . .
O5 O 0.2167(3) 0.8831(2) 0.4979(2) 0.0452(7) Uani 1 1 d . .
O6 O 0.1882(3) 0.7249(3) 0.3424(2) 0.0492(7) Uani 1 1 d . .
O7 O 0.1236(3) 0.3650(2) 0.6597(2) 0.0488(7) Uani 1 1 d . .
O8 O 0.0275(3) 0.5162(2) 0.7804(2) 0.0486(7) Uani 1 1 d . .
O9 O 0.0713(8) 0.7518(7) 0.9592(6) 0.196(3) Uani 1 1 d . U
H9A H 0.1300 0.7634 1.0069 0.236 Uiso 1 1 d R U
H9B H 0.0627 0.6880 0.9050 0.236 Uiso 1 1 d R U
N1 N 0.5860(3) 0.7645(3) 0.3079(2) 0.0307(6) Uani 1 1 d . .
N2 N 0.6418(3) 0.8842(3) 0.4797(2) 0.0353(7) Uani 1 1 d . .
N3 N 0.0313(3) 0.8421(3) 0.6422(2) 0.0337(7) Uani 1 1 d . .
N4 N -0.1098(3) 0.9707(3) 0.6483(2) 0.0351(7) Uani 1 1 d . .
C1 C 0.3630(3) 0.8224(3) 0.1933(3) 0.0329(8) Uani 1 1 d . .
C2 C 0.4700(3) 0.7474(3) 0.1345(3) 0.0310(7) Uani 1 1 d . .
C3 C 0.5740(3) 0.7212(3) 0.1895(3) 0.0316(7) Uani 1 1 d . .
C4 C 0.6683(3) 0.6499(3) 0.1321(3) 0.0340(8) Uani 1 1 d . .
H4 H 0.7363 0.6327 0.1703 0.041 Uiso 1 1 calc R U
C5 C 0.6615(3) 0.6040(3) 0.0174(3) 0.0340(8) Uani 1 1 d . .
C6 C 0.5585(4) 0.6283(4) -0.0385(3) 0.0390(9) Uani 1 1 d . .
H6 H 0.5527 0.5972 -0.1154 0.047 Uiso 1 1 calc R U
C7 C 0.4640(4) 0.6989(4) 0.0199(3) 0.0398(9) Uani 1 1 d . .
H7 H 0.3949 0.7141 -0.0186 0.048 Uiso 1 1 calc R U
C8 C 0.7640(3) 0.5259(3) -0.0443(3) 0.0368(8) Uani 1 1 d . .
C9 C 0.6553(4) 0.8660(3) 0.3753(3) 0.0369(8) Uani 1 1 d . .
H9 H 0.7069 0.9177 0.3514 0.044 Uiso 1 1 calc R U
C10 C 0.5220(5) 0.7151(4) 0.3738(4) 0.0542(12) Uani 1 1 d . .
H10 H 0.4652 0.6444 0.3507 0.065 Uiso 1 1 calc R U
C11 C 0.5580(5) 0.7898(4) 0.4782(3) 0.0562(12) Uani 1 1 d . .
H11 H 0.5296 0.7784 0.5407 0.067 Uiso 1 1 calc R U
C12 C 0.1884(3) 0.7729(3) 0.4441(3) 0.0331(8) Uani 1 1 d . .
C13 C 0.1606(3) 0.6944(3) 0.5080(3) 0.0311(7) Uani 1 1 d . .
C14 C 0.0911(4) 0.7304(3) 0.6039(3) 0.0335(8) Uani 1 1 d . .
C15 C 0.0717(4) 0.6593(3) 0.6639(3) 0.0355(8) Uani 1 1 d . .
H15 H 0.0256 0.6861 0.7279 0.043 Uiso 1 1 calc R U
C16 C 0.1205(3) 0.5473(3) 0.6295(3) 0.0348(8) Uani 1 1 d . .
C17 C 0.1880(4) 0.5094(3) 0.5327(3) 0.0399(9) Uani 1 1 d . .
H17 H 0.2215 0.4349 0.5085 0.048 Uiso 1 1 calc R U
C18 C 0.2058(4) 0.5803(3) 0.4729(3) 0.0396(9) Uani 1 1 d . .
H18 H 0.2488 0.5519 0.4074 0.047 Uiso 1 1 calc R U
C19 C 0.0906(4) 0.4691(4) 0.6931(3) 0.0401(9) Uani 1 1 d . .
C20 C -0.0653(4) 0.8675(3) 0.5871(3) 0.0351(8) Uani 1 1 d . .
H20 H -0.0972 0.8192 0.5153 0.042 Uiso 1 1 calc R U
C21 C -0.0341(4) 1.0134(4) 0.7486(3) 0.0480(10) Uani 1 1 d . .
H21 H -0.0421 1.0850 0.8084 0.058 Uiso 1 1 calc R U
C22 C 0.0518(4) 0.9344(4) 0.7442(3) 0.0479(10) Uani 1 1 d . .
H22 H 0.1136 0.9409 0.7998 0.058 Uiso 1 1 calc R U

loop_
_atom_site_aniso_label
_atom_site_aniso_U_11
_atom_site_aniso_U_22
_atom_site_aniso_U_33
_atom_site_aniso_U_23
_atom_site_aniso_U_13
_atom_site_aniso_U_12
Pb1 0.03560(10) 0.02912(9) 0.02812(10) 0.00752(6) 0.00756(6) 0.01062(6)
Zn1 0.0361(2) 0.0303(2) 0.0245(2) 0.00702(17) 0.00598(16) 0.01364(17)
O1 0.0365(13) 0.0368(14) 0.0323(14) 0.0040(11) 0.0092(10) 0.0119(11)
O2 0.0349(14) 0.0493(16) 0.0378(15) 0.0119(12) 0.0037(11) 0.0152(12)
O3 0.0378(15) 0.0591(19) 0.0429(16) -0.0030(14) 0.0022(12) 0.0211(13)
O4 0.0606(18) 0.0568(18) 0.0321(15) 0.0098(13) 0.0156(12) 0.0316(14)
O5 0.0715(19) 0.0304(14) 0.0347(14) 0.0119(12) 0.0122(13) 0.0121(13)
O6 0.0593(18) 0.0568(18) 0.0268(15) 0.0129(13) 0.0027(12) -0.0027(14)
O7 0.0636(18) 0.0375(15) 0.0541(18) 0.0243(14) 0.0120(14) 0.0183(13)
O8 0.0710(19) 0.0367(15) 0.0427(16) 0.0185(13) 0.0165(14) 0.0115(14)
O9 0.246(6) 0.172(5) 0.158(5) 0.049(4) -0.082(4) 0.045(4)
N1 0.0312(15) 0.0332(15) 0.0231(15) 0.0046(12) 0.0043(11) 0.0086(12)
N2 0.0416(17) 0.0352(17) 0.0259(16) 0.0068(13) 0.0054(12) 0.0102(13)
N3 0.0420(17) 0.0326(16) 0.0280(16) 0.0099(13) 0.0066(12) 0.0201(13)
N4 0.0415(17) 0.0329(16) 0.0306(16) 0.0086(13) 0.0058(12) 0.0191(13)
C1 0.0341(19) 0.0333(19) 0.0327(19) 0.0120(16) 0.0106(15) 0.0118(15)
C2 0.0332(17) 0.0298(17) 0.0283(18) 0.0081(15) 0.0084(13) 0.0079(14)
C3 0.0342(18) 0.0304(18) 0.0236(17) 0.0026(14) 0.0052(13) 0.0053(14)
C4 0.0316(18) 0.0373(19) 0.0293(18) 0.0073(15) 0.0020(14) 0.0098(15)
C5 0.0332(18) 0.0300(18) 0.0329(19) 0.0041(15) 0.0087(14) 0.0090(14)
C6 0.042(2) 0.045(2) 0.0263(18) 0.0066(16) 0.0063(15) 0.0126(17)
C7 0.040(2) 0.047(2) 0.0316(19) 0.0104(17) 0.0032(15) 0.0189(17)
C8 0.0329(19) 0.0333(19) 0.040(2) 0.0081(16) 0.0104(15) 0.0104(15)
C9 0.045(2) 0.0340(19) 0.0280(19) 0.0086(16) 0.0036(15) 0.0026(16)
C10 0.064(3) 0.052(3) 0.038(2) 0.014(2) 0.0049(19) -0.019(2)
C11 0.071(3) 0.062(3) 0.032(2) 0.018(2) 0.0105(19) -0.011(2)
C12 0.0303(17) 0.038(2) 0.033(2) 0.0147(16) 0.0029(14) 0.0112(15)
C13 0.0328(17) 0.0329(18) 0.0272(18) 0.0093(15) 0.0049(13) 0.0112(14)
C14 0.0393(19) 0.0289(18) 0.0329(19) 0.0106(15) 0.0031(15) 0.0136(15)
C15 0.043(2) 0.0363(19) 0.032(2) 0.0146(16) 0.0106(15) 0.0165(16)
C16 0.0327(18) 0.0317(19) 0.042(2) 0.0156(16) 0.0028(15) 0.0079(15)
C17 0.044(2) 0.0297(19) 0.049(2) 0.0151(17) 0.0135(17) 0.0144(16)
C18 0.047(2) 0.0321(19) 0.038(2) 0.0094(16) 0.0162(16) 0.0142(16)
C19 0.044(2) 0.036(2) 0.041(2) 0.0167(18) -0.0002(17) 0.0062(17)
C20 0.041(2) 0.0350(19) 0.0283(18) 0.0083(15) 0.0057(14) 0.0171(16)
C21 0.062(3) 0.037(2) 0.035(2) 0.0000(17) -0.0062(18) 0.0206(19)
C22 0.055(2) 0.048(2) 0.034(2) 0.0044(18) -0.0082(17) 0.0238(19)

loop_
_atom_type_symbol
_atom_type_description
_atom_type_scat_dispersion_real
_atom_type_scat_dispersion_imag
_atom_type_scat_source
C C 0.0033 0.0016 'International Tables Vol C Tables 4.2.6.8 and 6.1.1.4'
H H 0.0000 0.0000 'International Tables Vol C Tables 4.2.6.8 and 6.1.1.4'
N N 0.0061 0.0033 'International Tables Vol C Tables 4.2.6.8 and 6.1.1.4'
O O 0.0106 0.0060 'International Tables Vol C Tables 4.2.6.8 and 6.1.1.4'
Pb Pb -3.3944 10.1111 'International Tables Vol C Tables 4.2.6.8 and 6.1.1.4'
Zn Zn 0.2839 1.4301 'International Tables Vol C Tables 4.2.6.8 and 6.1.1.4'

loop_
_geom_angle_atom_site_label_1
_geom_angle_atom_site_label_2
_geom_angle_atom_site_label_3
_geom_angle
_geom_angle_site_symmetry_1
_geom_angle_site_symmetry_3
O8 Pb1 O4 80.13(11) 2_566 2_665
O8 Pb1 O6 87.32(10) 2_566 .
O4 Pb1 O6 71.32(10) 2_665 .
O8 Pb1 O3 92.62(11) 2_566 2_665
O4 Pb1 O3 52.13(9) 2_665 2_665
O6 Pb1 O3 122.40(10) . 2_665
O8 Pb1 O3 76.92(11) 2_566 1_455
O4 Pb1 O3 113.59(9) 2_665 1_455
O6 Pb1 O3 162.02(10) . 1_455
O3 Pb1 O3 67.71(10) 2_665 1_455
O8 Pb1 C8 86.54(10) 2_566 2_665
O4 Pb1 C8 25.99(10) 2_665 2_665
O6 Pb1 C8 96.69(11) . 2_665
O3 Pb1 C8 26.16(10) 2_665 2_665
O3 Pb1 C8 91.01(10) 1_455 2_665
O1 Zn1 N4 118.75(12) . 2_576
O1 Zn1 O5 118.11(11) . .
N4 Zn1 O5 110.91(13) 2_576 .
O1 Zn1 N2 107.07(11) . 2_676
N4 Zn1 N2 103.38(12) 2_576 2_676
O5 Zn1 N2 94.27(12) . 2_676
C1 O1 Zn1 122.3(2) . .
C8 O3 Pb1 91.7(2) . 2_665
C8 O3 Pb1 143.2(3) . 1_655
Pb1 O3 Pb1 112.29(10) 2_665 1_655
C8 O4 Pb1 94.3(2) . 2_665
C12 O5 Zn1 111.0(2) . .
C12 O6 Pb1 147.0(3) . .
C19 O8 Pb1 108.8(2) . 2_566
H9B O9 H9A 119.5 . .
H9B O9 H9B 0.0 . .
H9A O9 H9B 119.5 . .
C9 N1 C10 106.8(3) . .
C9 N1 C3 126.0(3) . .
C10 N1 C3 127.1(3) . .
C9 N2 C11 105.2(3) . .
C9 N2 Zn1 121.2(3) . 2_676
C11 N2 Zn1 133.6(3) . 2_676
C20 N3 C22 107.7(3) . .
C20 N3 C14 124.9(3) . .
C22 N3 C14 127.1(3) . .
C20 N4 C21 105.6(3) . .
C20 N4 Zn1 123.3(3) . 2_576
C21 N4 Zn1 130.8(2) . 2_576
O2 C1 O1 125.2(3) . .
O2 C1 C2 118.5(3) . .
O1 C1 C2 116.3(3) . .
C7 C2 C3 117.6(3) . .
C7 C2 C1 118.9(3) . .
C3 C2 C1 123.5(3) . .
C4 C3 C2 121.4(3) . .
C4 C3 N1 117.1(3) . .
C2 C3 N1 121.5(3) . .
C3 C4 C5 119.9(3) . .
C3 C4 H4 120.0 . .
C5 C4 H4 120.0 . .
C6 C5 C4 119.4(3) . .
C6 C5 C8 121.0(3) . .
C4 C5 C8 119.5(3) . .
C5 C6 C7 120.1(3) . .
C5 C6 H6 120.0 . .
C7 C6 H6 120.0 . .
C6 C7 C2 121.5(4) . .
C6 C7 H7 119.2 . .
C2 C7 H7 119.2 . .
O4 C8 O3 121.8(3) . .
O4 C8 C5 119.3(3) . .
O3 C8 C5 118.8(3) . .
O4 C8 Pb1 59.67(18) . 2_665
O3 C8 Pb1 62.18(18) . 2_665
C5 C8 Pb1 176.4(3) . 2_665
N2 C9 N1 111.8(3) . .
N2 C9 H9 124.1 . .
N1 C9 H9 124.1 . .
C11 C10 N1 105.8(4) . .
C11 C10 H10 127.1 . .
N1 C10 H10 127.1 . .
C10 C11 N2 110.5(4) . .
C10 C11 H11 124.8 . .
N2 C11 H11 124.8 . .
O6 C12 O5 123.6(4) . .
O6 C12 C13 118.7(3) . .
O5 C12 C13 117.6(3) . .
C14 C13 C18 117.1(3) . .
C14 C13 C12 122.7(3) . .
C18 C13 C12 120.2(3) . .
C15 C14 C13 121.8(3) . .
C15 C14 N3 116.8(3) . .
C13 C14 N3 121.4(3) . .
C14 C15 C16 120.5(3) . .
C14 C15 H15 119.8 . .
C16 C15 H15 119.8 . .
C15 C16 C17 118.3(3) . .
C15 C16 C19 119.0(3) . .
C17 C16 C19 122.5(3) . .
C18 C17 C16 120.8(3) . .
C18 C17 H17 119.6 . .
C16 C17 H17 119.6 . .
C17 C18 C13 121.5(3) . .
C17 C18 H18 119.3 . .
C13 C18 H18 119.3 . .
O7 C19 O8 123.9(4) . .
O7 C19 C16 120.6(4) . .
O8 C19 C16 115.5(3) . .
N4 C20 N3 110.9(3) . .
N4 C20 H20 124.6 . .
N3 C20 H20 124.6 . .
C22 C21 N4 108.8(3) . .
C22 C21 H21 125.6 . .
N4 C21 H21 125.6 . .
C21 C22 N3 107.0(3) . .
C21 C22 H22 126.5 . .
N3 C22 H22 126.5 . .

loop_
_geom_bond_atom_site_label_1
_geom_bond_atom_site_label_2
_geom_bond_distance
_geom_bond_site_symmetry_2
Pb1 O8 2.314(3) 2_566
Pb1 O4 2.459(3) 2_665
Pb1 O6 2.496(3) .
Pb1 O3 2.514(3) 2_665
Pb1 O3 2.677(3) 1_455
Pb1 C8 2.841(3) 2_665
Zn1 O1 1.934(2) .
Zn1 N4 1.992(3) 2_576
Zn1 O5 2.001(3) .
Zn1 N2 2.023(3) 2_676
O1 C1 1.285(4) .
O2 C1 1.235(4) .
O3 C8 1.253(5) .
O3 Pb1 2.514(3) 2_665
O3 Pb1 2.677(3) 1_655
O4 C8 1.249(5) .
O4 Pb1 2.459(3) 2_665
O5 C12 1.248(4) .
O6 C12 1.233(4) .
O7 C19 1.242(5) .
O8 C19 1.282(5) .
O8 Pb1 2.313(3) 2_566
O9 H9B 0.8200 .
O9 H9A 0.8199 .
O9 H9B 0.8200 .
N1 C9 1.332(5) .
N1 C10 1.371(5) .
N1 C3 1.434(4) .
N2 C9 1.313(5) .
N2 C11 1.357(5) .
N2 Zn1 2.023(3) 2_676
N3 C20 1.335(5) .
N3 C22 1.372(5) .
N3 C14 1.442(4) .
N4 C20 1.323(4) .
N4 C21 1.399(5) .
N4 Zn1 1.992(3) 2_576
C1 C2 1.509(4) .
C2 C7 1.386(5) .
C2 C3 1.395(5) .
C3 C4 1.383(5) .
C4 C5 1.387(5) .
C4 H4 0.9300 .
C5 C6 1.383(5) .
C5 C8 1.503(5) .
C6 C7 1.384(5) .
C6 H6 0.9300 .
C7 H7 0.9300 .
C8 Pb1 2.841(3) 2_665
C9 H9 0.9300 .
C10 C11 1.341(6) .
C10 H10 0.9300 .
C11 H11 0.9300 .
C12 C13 1.501(5) .
C13 C14 1.394(5) .
C13 C18 1.399(5) .
C14 C15 1.376(5) .
C15 C16 1.392(5) .
C15 H15 0.9300 .
C16 C17 1.393(5) .
C16 C19 1.498(5) .
C17 C18 1.370(5) .
C17 H17 0.9300 .
C18 H18 0.9300 .
C20 H20 0.9300 .
C21 C22 1.336(5) .
C21 H21 0.9300 .
C22 H22 0.9300 .

loop_
_platon_squeeze_void_nr
_platon_squeeze_void_average_x
_platon_squeeze_void_average_y
_platon_squeeze_void_average_z
_platon_squeeze_void_volume
_platon_squeeze_void_count_electrons
1 -0.050 -0.005 -0.005 424.5 31.2
